data_7110174
loop_
_publ_author_name
'Allan Jay P. Cardenas'
'Rebecca Abelman'
'Timothy H. Warren'

_publ_section_title
;
 Conversion of nitrite to nitric oxide at zinc via S-nitrosothiols
;
_journal_name_full Chem.Commun.
_journal_page_first 168
_journal_paper_doi 10.1039/c3cc46102e
_journal_volume 50
_journal_year 2014
_chemical_formula_moiety 'C29 H49 B N6 O2 Zn'
_chemical_formula_sum 'C29 H49 B N6 O2 Zn'
_chemical_formula_weight 589.94
_chemical_name_common iPr2TpZn(OAc)
_space_group_IT_number 14
_symmetry_cell_setting monoclinic
_symmetry_space_group_name_Hall '-P 2yn'
_symmetry_space_group_name_H-M 'P 1 21/n 1'
_atom_sites_solution_hydrogens geom
_atom_sites_solution_primary direct
_atom_sites_solution_secondary difmap
_audit_creation_method SHELXL-97
_cell_angle_alpha 90.00
_cell_angle_beta 94.572(2)
_cell_angle_gamma 90.00
_cell_formula_units_Z 4
_cell_length_a 12.2024(19)
_cell_length_b 16.263(3)
_cell_length_c 15.918(3)
_cell_measurement_reflns_used 9997
_cell_measurement_temperature 100(2)
_cell_measurement_theta_max 56.064
_cell_measurement_theta_min 4.762
_cell_volume 3148.8(10)
_computing_cell_refinement 'Bruker APEXII'
_computing_data_collection 'Bruker APEXII'
_computing_data_reduction 'Bruker APEXII'
_computing_molecular_graphics 'ORTEP-3 for Windows; Ferrugia L J (1997), J. Appl. Cryst. 30, 565'
_computing_publication_material 'Bruker SHELXTL'
_computing_structure_refinement 'SHELXL-97 (Sheldrick, 1997)'
_computing_structure_solution 'SHELXS-97 (Sheldrick, 1990)'
_diffrn_ambient_temperature 100(2)
_diffrn_measured_fraction_theta_full 0.994
_diffrn_measured_fraction_theta_max 0.935
_diffrn_radiation_monochromator graphite
_diffrn_radiation_source 'fine-focus sealed tube'
_diffrn_radiation_type MoK\a
_diffrn_radiation_wavelength 0.71073
_diffrn_reflns_av_R_equivalents 0.0281
_diffrn_reflns_av_sigmaI/netI 0.0306
_diffrn_reflns_limit_h_max 16
_diffrn_reflns_limit_h_min -16
_diffrn_reflns_limit_k_max 21
_diffrn_reflns_limit_k_min -21
_diffrn_reflns_limit_l_max 21
_diffrn_reflns_limit_l_min -20
_diffrn_reflns_number 25596
_diffrn_reflns_theta_full 25.00
_diffrn_reflns_theta_max 28.23
_diffrn_reflns_theta_min 1.79
_exptl_absorpt_coefficient_mu 0.815
_exptl_absorpt_correction_T_max 0.7457
_exptl_absorpt_correction_T_min 0.6246
_exptl_absorpt_correction_type multi-scan
_exptl_absorpt_process_details 'SADABS based on Blessing's method; Blessing, Acta Cryst. (1995) A51 33-38'
_exptl_crystal_colour colourless
_exptl_crystal_density_diffrn 1.244
_exptl_crystal_density_method 'not measured'
_exptl_crystal_description Block
_exptl_crystal_F_000 1264
_exptl_crystal_size_max 0.50
_exptl_crystal_size_mid 0.50
_exptl_crystal_size_min 0.50
_refine_diff_density_max 0.769
_refine_diff_density_min -0.386
_refine_diff_density_rms 0.078
_refine_ls_extinction_method none
_refine_ls_goodness_of_fit_ref 1.078
_refine_ls_hydrogen_treatment mixed
_refine_ls_matrix_type full
_refine_ls_number_parameters 369
_refine_ls_number_reflns 7270
_refine_ls_number_restraints 0
_refine_ls_restrained_S_all 1.078
_refine_ls_R_factor_all 0.0564
_refine_ls_R_factor_gt 0.0401
_refine_ls_shift/su_max 0.001
_refine_ls_shift/su_mean 0.000
_refine_ls_structure_factor_coef Fsqd
_refine_ls_weighting_details 'calc w=1/[\s^2^(Fo^2^)+(0.0354P)^2^+5.7597P] where P=(Fo^2^+2Fc^2^)/3'
_refine_ls_weighting_scheme calc
_refine_ls_wR_factor_gt 0.1029
_refine_ls_wR_factor_ref 0.1076
_reflns_number_gt 5849
_reflns_number_total 7270
_reflns_threshold_expression >2sigma(I)
_cod_data_source_file c3cc46102e.txt
_cod_data_source_block cmpd_4
_cod_original_cell_volume 3148.9(8)
_cod_original_sg_symbol_H-M P_21/n
_cod_database_code 7110174

loop_
_symmetry_equiv_pos_as_xyz
'x, y, z'
'-x+1/2, y+1/2, -z+1/2'
'-x, -y, -z'
'x-1/2, -y-1/2, z-1/2'

loop_
_atom_site_label
_atom_site_type_symbol
_atom_site_fract_x
_atom_site_fract_y
_atom_site_fract_z
_atom_site_U_iso_or_equiv
_atom_site_adp_type
_atom_site_occupancy
_atom_site_symmetry_multiplicity
_atom_site_calc_flag
_atom_site_refinement_flags
Zn1 Zn 0.04449(2) 0.007819(16) 0.753603(16) 0.01326(8) Uani 1 1 d .
N2 N -0.04404(16) -0.04974(12) 0.65644(12) 0.0138(4) Uani 1 1 d .
N3 N -0.04719(16) 0.11264(12) 0.74429(12) 0.0143(4) Uani 1 1 d .
N1 N -0.04884(16) -0.04666(12) 0.83589(12) 0.0136(4) Uani 1 1 d .
O1 O 0.19872(14) 0.00101(11) 0.73314(11) 0.0220(4) Uani 1 1 d .
N6 N -0.15859(15) 0.09779(12) 0.73571(12) 0.0125(4) Uani 1 1 d .
N4 N -0.16026(15) -0.03601(12) 0.81622(12) 0.0130(4) Uani 1 1 d .
C3 C -0.2157(2) -0.06419(14) 0.88147(14) 0.0143(4) Uani 1 1 d .
O2 O 0.20071(16) 0.06557(12) 0.85537(12) 0.0279(4) Uani 1 1 d .
N5 N -0.15584(16) -0.03670(12) 0.65595(12) 0.0131(4) Uani 1 1 d .
C12 C -0.20554(19) -0.06609(14) 0.58254(14) 0.0145(5) Uani 1 1 d .
C21 C -0.21409(19) 0.17000(14) 0.73572(14) 0.0142(4) Uani 1 1 d .
C1 C -0.0361(2) -0.08220(14) 0.91211(14) 0.0146(5) Uani 1 1 d .
C16 C -0.3268(2) -0.06115(15) 0.55597(15) 0.0170(5) Uani 1 1 d .
H13 H -0.3648 -0.0326 0.6012 0.020 Uiso 1 1 calc R
C10 C -0.0256(2) -0.08868(14) 0.58491(14) 0.0149(5) Uani 1 1 d .
C22 C 0.0799(2) 0.23188(15) 0.76090(16) 0.0186(5) Uani 1 1 d .
H15 H 0.1187 0.2071 0.8126 0.022 Uiso 1 1 calc R
C11 C -0.1247(2) -0.09987(15) 0.53670(15) 0.0170(5) Uani 1 1 d .
H16 H -0.1349 -0.1256 0.4830 0.020 Uiso 1 1 calc R
C20 C -0.1368(2) 0.23271(14) 0.74401(15) 0.0164(5) Uani 1 1 d .
H18 H -0.1509 0.2901 0.7459 0.020 Uiso 1 1 calc R
C6 C 0.1421(2) -0.15676(16) 0.89808(16) 0.0216(5) Uani 1 1 d .
H19A H 0.1035 -0.2093 0.8895 0.032 Uiso 1 1 calc R
H19B H 0.2154 -0.1665 0.9260 0.032 Uiso 1 1 calc R
H19C H 0.1489 -0.1303 0.8434 0.032 Uiso 1 1 calc R
C7 C -0.3373(2) -0.05366(15) 0.88769(15) 0.0173(5) Uani 1 1 d .
H20 H -0.3751 -0.0541 0.8296 0.021 Uiso 1 1 calc R
C19 C -0.0338(2) 0.19432(14) 0.74906(14) 0.0154(4) Uani 1 1 d .
C25 C -0.3378(2) 0.17546(14) 0.72660(15) 0.0167(5) Uani 1 1 d .
H22 H -0.3681 0.1282 0.7576 0.020 Uiso 1 1 calc R
C2 C -0.1390(2) -0.09481(14) 0.94242(15) 0.0161(5) Uani 1 1 d .
H23 H -0.1535 -0.1195 0.9945 0.019 Uiso 1 1 calc R
C5 C 0.0688(2) -0.13757(16) 1.04057(15) 0.0205(5) Uani 1 1 d .
H24A H 0.0308 -0.0989 1.0755 0.031 Uiso 1 1 calc R
H24B H 0.1428 -0.1482 1.0668 0.031 Uiso 1 1 calc R
H24C H 0.0275 -0.1893 1.0355 0.031 Uiso 1 1 calc R
C4 C 0.0769(2) -0.10074(15) 0.95329(15) 0.0162(5) Uani 1 1 d .
H25 H 0.1176 -0.0475 0.9604 0.019 Uiso 1 1 calc R
C13 C 0.0892(2) -0.11514(15) 0.56771(15) 0.0175(5) Uani 1 1 d .
H26 H 0.1407 -0.0687 0.5832 0.021 Uiso 1 1 calc R
CC19 C -0.3464(2) -0.01213(17) 0.47371(16) 0.0227(5) Uani 1 1 d .
H27A H -0.3169 0.0436 0.4821 0.034 Uiso 1 1 calc R
H27B H -0.4254 -0.0092 0.4574 0.034 Uiso 1 1 calc R
H27C H -0.3092 -0.0395 0.4291 0.034 Uiso 1 1 calc R
C28 C 0.2491(2) 0.03893(16) 0.79632(16) 0.0214(5) Uani 1 1 d .
C14 C 0.0954(2) -0.13409(16) 0.47398(15) 0.0215(5) Uani 1 1 d .
H29A H 0.0474 -0.1808 0.4580 0.032 Uiso 1 1 calc R
H29B H 0.1713 -0.1478 0.4634 0.032 Uiso 1 1 calc R
H29C H 0.0714 -0.0859 0.4405 0.032 Uiso 1 1 calc R
C27 C -0.3772(2) 0.25529(16) 0.76506(18) 0.0247(6) Uani 1 1 d .
H30A H -0.3496 0.2583 0.8245 0.037 Uiso 1 1 calc R
H30B H -0.4578 0.2564 0.7607 0.037 Uiso 1 1 calc R
H30C H -0.3496 0.3024 0.7346 0.037 Uiso 1 1 calc R
C15 C 0.1260(2) -0.19012(18) 0.62124(17) 0.0259(6) Uani 1 1 d .
H31A H 0.0753 -0.2359 0.6080 0.039 Uiso 1 1 calc R
H31B H 0.1257 -0.1762 0.6811 0.039 Uiso 1 1 calc R
H31C H 0.2004 -0.2061 0.6088 0.039 Uiso 1 1 calc R
C24 C 0.0739(2) 0.32483(16) 0.7743(2) 0.0287(6) Uani 1 1 d .
H32A H 0.1484 0.3474 0.7820 0.043 Uiso 1 1 calc R
H32B H 0.0348 0.3363 0.8245 0.043 Uiso 1 1 calc R
H32C H 0.0344 0.3504 0.7249 0.043 Uiso 1 1 calc R
C18 C -0.3743(2) -0.14769(16) 0.54405(17) 0.0246(6) Uani 1 1 d .
H33A H -0.3383 -0.1759 0.4994 0.037 Uiso 1 1 calc R
H33B H -0.4535 -0.1441 0.5283 0.037 Uiso 1 1 calc R
H33C H -0.3617 -0.1786 0.5968 0.037 Uiso 1 1 calc R
B1 B -0.2018(2) 0.00770(16) 0.73239(16) 0.0135(5) Uani 1 1 d .
C8 C -0.3836(2) -0.12346(17) 0.93872(17) 0.0246(6) Uani 1 1 d .
H35A H -0.3663 -0.1764 0.9135 0.037 Uiso 1 1 calc R
H35B H -0.4635 -0.1174 0.9385 0.037 Uiso 1 1 calc R
H35C H -0.3506 -0.1213 0.9969 0.037 Uiso 1 1 calc R
C9 C -0.3584(2) 0.02964(16) 0.92918(17) 0.0234(5) Uani 1 1 d .
H36A H -0.3206 0.0310 0.9858 0.035 Uiso 1 1 calc R
H36B H -0.4376 0.0370 0.9330 0.035 Uiso 1 1 calc R
H36C H -0.3305 0.0740 0.8951 0.035 Uiso 1 1 calc R
C23 C 0.1473(2) 0.21271(17) 0.68617(17) 0.0240(6) Uani 1 1 d .
H37A H 0.1478 0.1532 0.6765 0.036 Uiso 1 1 calc R
H37B H 0.2229 0.2321 0.6986 0.036 Uiso 1 1 calc R
H37C H 0.1145 0.2405 0.6357 0.036 Uiso 1 1 calc R
C26 C -0.3818(2) 0.16970(18) 0.63372(17) 0.0254(6) Uani 1 1 d .
H38A H -0.3553 0.2168 0.6027 0.038 Uiso 1 1 calc R
H38B H -0.4624 0.1700 0.6298 0.038 Uiso 1 1 calc R
H38C H -0.3558 0.1186 0.6094 0.038 Uiso 1 1 calc R
C29 C 0.3713(2) 0.0507(2) 0.7923(2) 0.0377(7) Uani 1 1 d .
H40A H 0.3957 0.0982 0.8269 0.057 Uiso 1 1 calc R
H40B H 0.3873 0.0604 0.7338 0.057 Uiso 1 1 calc R
H40C H 0.4101 0.0013 0.8137 0.057 Uiso 1 1 calc R
H3 H -0.294(2) 0.0065(16) 0.7251(16) 0.012(6) Uiso 1 1 d .

loop_
_atom_site_aniso_label
_atom_site_aniso_U_11
_atom_site_aniso_U_22
_atom_site_aniso_U_33
_atom_site_aniso_U_23
_atom_site_aniso_U_13
_atom_site_aniso_U_12
Zn1 0.01315(13) 0.01440(14) 0.01225(13) -0.00026(10) 0.00124(9) -0.00005(10)
N2 0.0136(9) 0.0144(9) 0.0135(9) 0.0006(7) 0.0023(7) 0.0013(7)
N3 0.0135(9) 0.0165(9) 0.0130(9) 0.0009(8) 0.0011(7) -0.0010(8)
N1 0.0136(9) 0.0126(9) 0.0145(9) -0.0005(7) 0.0003(8) 0.0010(7)
O1 0.0140(8) 0.0274(10) 0.0245(9) -0.0056(8) 0.0015(7) -0.0007(7)
N6 0.0134(9) 0.0125(9) 0.0117(9) -0.0001(7) 0.0004(7) -0.0002(7)
N4 0.0117(9) 0.0139(9) 0.0133(9) -0.0009(7) 0.0010(7) 0.0002(7)
C3 0.0196(12) 0.0114(10) 0.0123(11) -0.0014(8) 0.0031(9) -0.0009(9)
O2 0.0310(11) 0.0317(11) 0.0216(9) 0.0003(8) 0.0052(8) 0.0039(8)
N5 0.0135(9) 0.0132(9) 0.0125(9) -0.0006(7) 0.0000(7) -0.0009(7)
C12 0.0166(11) 0.0131(11) 0.0136(11) -0.0009(8) -0.0003(9) -0.0016(9)
C21 0.0185(12) 0.0140(11) 0.0102(10) 0.0003(8) 0.0016(9) 0.0012(9)
C1 0.0202(12) 0.0109(10) 0.0125(11) -0.0017(8) 0.0009(9) 0.0000(9)
C16 0.0156(11) 0.0191(12) 0.0160(11) -0.0033(9) 0.0001(9) -0.0009(9)
C10 0.0186(12) 0.0126(11) 0.0136(11) 0.0007(8) 0.0025(9) -0.0011(9)
C22 0.0185(12) 0.0156(11) 0.0215(12) 0.0019(9) 0.0006(10) -0.0023(9)
C11 0.0184(12) 0.0188(12) 0.0137(11) -0.0032(9) 0.0008(9) 0.0001(9)
C20 0.0216(12) 0.0118(11) 0.0157(11) 0.0011(9) 0.0011(9) -0.0005(9)
C6 0.0217(13) 0.0243(13) 0.0186(12) 0.0000(10) -0.0001(10) 0.0057(10)
C7 0.0161(12) 0.0219(12) 0.0140(11) 0.0003(9) 0.0023(9) -0.0024(9)
C19 0.0201(12) 0.0144(10) 0.0116(10) 0.0012(9) 0.0009(9) -0.0024(9)
C25 0.0171(12) 0.0141(11) 0.0188(12) -0.0013(9) 0.0014(9) 0.0025(9)
C2 0.0220(12) 0.0135(11) 0.0132(11) -0.0001(9) 0.0038(9) -0.0010(9)
C5 0.0266(13) 0.0190(12) 0.0154(12) 0.0008(9) -0.0023(10) 0.0037(10)
C4 0.0182(12) 0.0147(11) 0.0153(11) 0.0005(9) -0.0013(9) 0.0014(9)
C13 0.0173(12) 0.0199(12) 0.0157(11) -0.0035(9) 0.0027(9) -0.0001(9)
CC19 0.0200(12) 0.0271(13) 0.0208(12) 0.0016(10) -0.0006(10) 0.0011(10)
C28 0.0185(12) 0.0217(12) 0.0236(13) 0.0037(10) -0.0010(10) 0.0029(10)
C14 0.0247(13) 0.0228(13) 0.0177(12) -0.0024(10) 0.0065(10) 0.0034(10)
C27 0.0229(13) 0.0211(13) 0.0303(14) -0.0055(11) 0.0028(11) 0.0065(10)
C15 0.0215(13) 0.0368(16) 0.0200(13) 0.0047(11) 0.0044(10) 0.0095(11)
C24 0.0251(14) 0.0169(13) 0.0433(17) -0.0024(11) -0.0015(12) -0.0061(10)
C18 0.0230(13) 0.0235(13) 0.0264(14) -0.0016(11) -0.0037(11) -0.0049(10)
B1 0.0133(12) 0.0141(12) 0.0129(11) -0.0006(10) 0.0009(9) 0.0013(10)
C8 0.0253(14) 0.0266(14) 0.0231(13) 0.0004(11) 0.0082(11) -0.0071(11)
C9 0.0202(13) 0.0243(13) 0.0259(13) -0.0024(10) 0.0042(10) 0.0027(10)
C23 0.0228(13) 0.0265(14) 0.0232(13) 0.0008(10) 0.0051(10) -0.0067(11)
C26 0.0221(13) 0.0296(14) 0.0238(13) -0.0021(11) -0.0033(11) 0.0046(11)
C29 0.0207(14) 0.0476(19) 0.0441(18) -0.0160(15) -0.0022(13) -0.0039(13)

loop_
_atom_type_symbol
_atom_type_description
_atom_type_scat_dispersion_real
_atom_type_scat_dispersion_imag
_atom_type_scat_source
C C 0.0033 0.0016 'International Tables Vol C Tables 4.2.6.8 and 6.1.1.4'
H H 0.0000 0.0000 'International Tables Vol C Tables 4.2.6.8 and 6.1.1.4'
B B 0.0013 0.0007 'International Tables Vol C Tables 4.2.6.8 and 6.1.1.4'
N N 0.0061 0.0033 'International Tables Vol C Tables 4.2.6.8 and 6.1.1.4'
O O 0.0106 0.0060 'International Tables Vol C Tables 4.2.6.8 and 6.1.1.4'
Zn Zn 0.2839 1.4301 'International Tables Vol C Tables 4.2.6.8 and 6.1.1.4'

loop_
_geom_angle_atom_site_label_1
_geom_angle_atom_site_label_2
_geom_angle_atom_site_label_3
_geom_angle
O1 Zn1 N1 133.85(8)
O1 Zn1 N3 124.77(8)
N1 Zn1 N3 94.58(8)
O1 Zn1 N2 107.98(8)
N1 Zn1 N2 89.92(8)
N3 Zn1 N2 94.26(8)
O1 Zn1 C28 28.96(8)
N1 Zn1 C28 120.04(8)
N3 Zn1 C28 111.62(8)
N2 Zn1 C28 136.94(8)
C10 N2 N5 107.56(18)
C10 N2 Zn1 138.32(16)
N5 N2 Zn1 113.38(14)
C19 N3 N6 107.15(19)
C19 N3 Zn1 139.58(17)
N6 N3 Zn1 113.10(14)
C1 N1 N4 107.47(19)
C1 N1 Zn1 138.47(16)
N4 N1 Zn1 113.31(14)
C28 O1 Zn1 104.46(15)
C21 N6 N3 109.71(18)
C21 N6 B1 130.34(19)
N3 N6 B1 119.86(18)
C3 N4 N1 108.92(18)
C3 N4 B1 131.11(19)
N1 N4 B1 119.85(18)
N4 C3 C2 107.8(2)
N4 C3 C7 124.3(2)
C2 C3 C7 127.6(2)
C12 N5 N2 108.89(18)
C12 N5 B1 132.11(19)
N2 N5 B1 118.98(18)
N5 C12 C11 107.7(2)
N5 C12 C16 125.6(2)
C11 C12 C16 126.7(2)
N6 C21 C20 107.5(2)
N6 C21 C25 123.2(2)
C20 C21 C25 129.3(2)
N1 C1 C2 109.5(2)
N1 C1 C4 121.0(2)
C2 C1 C4 129.5(2)
C12 C16 C18 109.9(2)
C12 C16 CC19 110.4(2)
C18 C16 CC19 109.9(2)
N2 C10 C11 109.5(2)
N2 C10 C13 120.7(2)
C11 C10 C13 129.8(2)
C19 C22 C24 111.2(2)
C19 C22 C23 111.4(2)
C24 C22 C23 110.1(2)
C12 C11 C10 106.4(2)
C21 C20 C19 106.1(2)
C3 C7 C8 111.0(2)
C3 C7 C9 109.1(2)
C8 C7 C9 110.1(2)
N3 C19 C20 109.5(2)
N3 C19 C22 120.9(2)
C20 C19 C22 129.6(2)
C21 C25 C27 110.9(2)
C21 C25 C26 111.1(2)
C27 C25 C26 109.9(2)
C3 C2 C1 106.3(2)
C1 C4 C5 110.6(2)
C1 C4 C6 111.6(2)
C5 C4 C6 111.3(2)
C10 C13 C14 110.6(2)
C10 C13 C15 111.1(2)
C14 C13 C15 110.3(2)
O2 C28 O1 122.4(2)
O2 C28 C29 121.6(2)
O1 C28 C29 116.0(2)
O2 C28 Zn1 75.96(15)
O1 C28 Zn1 46.58(11)
C29 C28 Zn1 161.9(2)
N6 B1 N5 108.70(18)
N6 B1 N4 108.26(18)
N5 B1 N4 110.13(18)

loop_
_geom_bond_atom_site_label_1
_geom_bond_atom_site_label_2
_geom_bond_distance
Zn1 O1 1.9385(17)
Zn1 N1 2.009(2)
Zn1 N3 2.038(2)
Zn1 N2 2.042(2)
Zn1 C28 2.585(3)
N2 C10 1.338(3)
N2 N5 1.380(3)
N3 C19 1.340(3)
N3 N6 1.377(3)
N1 C1 1.342(3)
N1 N4 1.382(3)
O1 C28 1.293(3)
N6 C21 1.356(3)
N6 B1 1.557(3)
N4 C3 1.363(3)
N4 B1 1.561(3)
C3 C2 1.386(3)
C3 C7 1.505(3)
O2 C28 1.228(3)
N5 C12 1.360(3)
N5 B1 1.557(3)
C12 C11 1.387(3)
C12 C16 1.509(3)
C21 C20 1.389(3)
C21 C25 1.507(3)
C1 C2 1.396(3)
C1 C4 1.509(3)
C16 C18 1.528(3)
C16 CC19 1.535(3)
C10 C11 1.391(3)
C10 C13 1.511(3)
C22 C19 1.514(3)
C22 C24 1.529(3)
C22 C23 1.531(4)
C20 C19 1.400(3)
C6 C4 1.532(3)
C7 C8 1.530(3)
C7 C9 1.538(3)
C25 C27 1.530(3)
C25 C26 1.535(3)
C5 C4 1.523(3)
C13 C14 1.531(3)
C13 C15 1.534(4)
C28 C29 1.510(4)
